data_4037940
loop_
_publ_author_name
'Nicolaou, K. C.'
'Shelke, Yogesh G.'
'Dherange, Balu D.'
'Kempema, Aaron'
'Lin, Baiwei'
'Gu, Christine'
'Sandoval, Joseph'
'Hammond, Mikhail'
'Aujay, Monette'
'Gavrilyuk, Julia'

_publ_section_title
;
 Design, Synthesis, and Biological Investigation of Epothilone B Analogues
 Featuring Lactone, Lactam, and Carbocyclic Macrocycles, Epoxide,
 Aziridine, and 1,1-Difluorocyclopropane and Other Fluorine Residues
;
_journal_name_full 'The Journal of Organic Chemistry'
_journal_paper_doi 10.1021/acs.joc.0c00123
_journal_year 2020
_chemical_absolute_configuration ad
_chemical_formula_moiety 'C29 H46 N2 O5 S'
_chemical_formula_sum 'C29 H46 N2 O5 S'
_chemical_formula_weight 534.74
_space_group_crystal_system monoclinic
_space_group_IT_number 4
_space_group_name_Hall 'P 2yb'
_space_group_name_H-M_alt 'P 1 21 1'
_atom_sites_solution_hydrogens mixed
_atom_sites_solution_primary direct
_audit_creation_date 2019-02-07
_audit_creation_method
;
Olex2 1.2-beta
(compiled 2018.05.29 svn.r3508 for OlexSys, GUI svn.r5506)
;
_cell_angle_alpha 90
_cell_angle_beta 94.2080(10)
_cell_angle_gamma 90
_cell_formula_units_Z 2
_cell_length_a 6.74200(10)
_cell_length_b 21.9829(3)
_cell_length_c 9.7980(2)
_cell_measurement_reflns_used 9822
_cell_measurement_temperature 100
_cell_measurement_theta_max 68.156
_cell_measurement_theta_min 4.021
_cell_volume 1448.23(4)
_computing_cell_refinement 'SAINT v8.38A (Bruker, 2017)'
_computing_data_collection 'APEX3 v2017.3-0 (Bruker, 2017)'
_computing_data_reduction 'SAINT v8.38A (Bruker, 2017)'
_computing_molecular_graphics 'Olex2 (Dolomanov et al., 2009)'
_computing_publication_material 'Olex2 (Dolomanov et al., 2009)'
_computing_structure_refinement 'ShelXL (Sheldrick, 2015)'
_computing_structure_solution 'ShelXT (Sheldrick, 2015)'
_diffrn_ambient_temperature 100.0
_diffrn_detector 'Bruker APEX-II CCD'
_diffrn_detector_area_resol_mean 7.9
_diffrn_detector_type 'CCD Area Detector'
_diffrn_measured_fraction_theta_full 0.960
_diffrn_measured_fraction_theta_max 0.958
_diffrn_measurement_device 'Kappa Four-Circle Diffractometer'
_diffrn_measurement_device_type 'Bruker APEX-II CCD'
_diffrn_measurement_method '\f and \w scans'
_diffrn_radiation_monochromator 'Double Bounce Multilayer Mirrors'
_diffrn_radiation_probe x-ray
_diffrn_radiation_type CuK\a
_diffrn_radiation_wavelength 1.54178
_diffrn_reflns_av_R_equivalents 0.0307
_diffrn_reflns_av_unetI/netI 0.0225
_diffrn_reflns_Laue_measured_fraction_full 0.960
_diffrn_reflns_Laue_measured_fraction_max 0.958
_diffrn_reflns_limit_h_max 8
_diffrn_reflns_limit_h_min -8
_diffrn_reflns_limit_k_max 26
_diffrn_reflns_limit_k_min -26
_diffrn_reflns_limit_l_max 10
_diffrn_reflns_limit_l_min -10
_diffrn_reflns_number 25559
_diffrn_reflns_point_group_measured_fraction_full 0.954
_diffrn_reflns_point_group_measured_fraction_max 0.951
_diffrn_reflns_theta_full 67.679
_diffrn_reflns_theta_max 68.278
_diffrn_reflns_theta_min 4.022
_diffrn_source 'Micro Focus Rotating Anode'
_diffrn_source_type 'Bruker Microstar FR-592'
_diffrn_standards_number 0
_exptl_absorpt_coefficient_mu 1.308
_exptl_absorpt_correction_T_max 0.7531
_exptl_absorpt_correction_T_min 0.6887
_exptl_absorpt_correction_type multi-scan
_exptl_absorpt_process_details
'SADABS-2016/2 (Bruker,2016/2) was used for absorption correction. wR2(int) was 0.0614 before and 0.0407 after correction. The Ratio of minimum to maximum transmission is 0.9145. The \l/2 correction factor is Not present.'
_exptl_crystal_colour colourless
_exptl_crystal_colour_primary colourless
_exptl_crystal_density_diffrn 1.226
_exptl_crystal_description block
_exptl_crystal_F_000 580
_exptl_crystal_size_max 0.25
_exptl_crystal_size_mid 0.12
_exptl_crystal_size_min 0.08
_refine_diff_density_max 0.197
_refine_diff_density_min -0.162
_refine_diff_density_rms 0.030
_refine_ls_abs_structure_details
;
 Flack x determined using 2397 quotients [(I+)-(I-)]/[(I+)+(I-)]
 (Parsons, Flack and Wagner, Acta Cryst. B69 (2013) 249-259).
;
_refine_ls_abs_structure_Flack -0.004(4)
_refine_ls_extinction_method none
_refine_ls_goodness_of_fit_ref 1.032
_refine_ls_hydrogen_treatment mixed
_refine_ls_matrix_type full
_refine_ls_number_parameters 349
_refine_ls_number_reflns 5037
_refine_ls_number_restraints 1
_refine_ls_restrained_S_all 1.032
_refine_ls_R_factor_all 0.0234
_refine_ls_R_factor_gt 0.0233
_refine_ls_shift/su_max 0.000
_refine_ls_shift/su_mean 0.000
_refine_ls_structure_factor_coef Fsqd
_refine_ls_weighting_details 'w=1/[\s^2^(Fo^2^)+(0.0348P)^2^+0.2804P] where P=(Fo^2^+2Fc^2^)/3'
_refine_ls_weighting_scheme calc
_refine_ls_wR_factor_gt 0.0603
_refine_ls_wR_factor_ref 0.0604
_reflns_Friedel_coverage 0.931
_reflns_Friedel_fraction_full 0.947
_reflns_Friedel_fraction_max 0.944
_reflns_number_gt 5015
_reflns_number_total 5037
_reflns_threshold_expression 'I > 2\s(I)'
_cod_data_source_file jo0c00123_si_005.cif
_cod_data_source_block kcnic11_0m_a
_cod_depositor_comments
;
The following automatic conversions were performed:

data item '_diffrn_radiation_probe' value 'X-ray' was changed to
'x-ray' in accordance with the
/home/data/users/saulius/crontab/automatic-downloads/rss-feeds/ACS/lib/dictionaries/cif_core.dic
dictionary named 'cif_core.dic' version 2.4.2 last updated on
2011-04-26.

Automatic conversion script
Id: cif_fix_values 7556 2019-12-06 15:28:31Z antanas 
;
_cod_database_code 4037940
_shelx_shelxl_version_number 2016/6
_shelx_space_group_comment
;
The symmetry employed for this shelxl refinement is uniquely defined
by the following loop, which should always be used as a source of
symmetry information in preference to the above space-group names.
They are only intended as comments.
;
_shelx_estimated_absorpt_t_max 0.903
_shelx_estimated_absorpt_t_min 0.736
_olex2_refinement_description
;
1. Fixed Uiso
 At 1.2 times of:
  All C(H) groups, All C(H,H) groups
 At 1.5 times of:
  All C(H,H,H) groups, All O(H) groups
2.a Ternary CH refined with riding coordinates:
 C10(H10), C18(H18), C19(H19), C16(H16), C8(H8), C25(H25)
2.b Secondary CH2 refined with riding coordinates:
 C9(H9A,H9B), C13(H13A,H13B), C15(H15A,H15B), C14(H14A,H14B)
2.c Aromatic/amide H refined with riding coordinates:
 C3(H3A), C5(H5A)
2.d Idealised Me refined as rotating group:
 C23(H23A,H23B,H23C), C7(H7A,H7B,H7C), C20(H20A,H20B,H20C), C12(H12A,H12B,
 H12C), C27(H27A,H27B,H27C), C24(H24A,H24B,H24C), C28(H28A,H28B,H28C), C1(H1A,
 H1B,H1C), C17(H17A,H17B,H17C)
2.e Idealised tetrahedral OH refined as rotating group:
 O3(H3), O5(H5)
;
_olex2_submission_special_instructions 'No special instructions were received'

loop_
_space_group_symop_operation_xyz
'x, y, z'
'-x, y+1/2, -z'

loop_
_atom_site_label
_atom_site_type_symbol
_atom_site_fract_x
_atom_site_fract_y
_atom_site_fract_z
_atom_site_U_iso_or_equiv
_atom_site_adp_type
_atom_site_occupancy
_atom_site_site_symmetry_order
_atom_site_calc_flag
_atom_site_refinement_flags_posn
_atom_site_refinement_flags_adp
_atom_site_refinement_flags_occupancy
_atom_site_disorder_assembly
_atom_site_disorder_group
S1 S 1.22877(6) 0.71601(2) 1.04756(5) 0.02371(12) Uani 1 1 d . . . . .
O1 O 0.41018(18) 0.58200(5) 0.76389(13) 0.0142(3) Uani 1 1 d . . . . .
O2 O 0.08613(18) 0.55783(6) 0.76274(14) 0.0178(3) Uani 1 1 d . . . . .
O4 O -0.02283(19) 0.40337(6) 0.40533(15) 0.0212(3) Uani 1 1 d . . . . .
O3 O 0.31820(17) 0.46489(5) 0.61334(13) 0.0150(3) Uani 1 1 d . . . . .
H3 H 0.437480 0.476247 0.618726 0.023 Uiso 1 1 calc GR . . . .
O5 O 0.2720(2) 0.24032(6) 0.38207(15) 0.0194(3) Uani 1 1 d . . . . .
H5 H 0.184186 0.225720 0.326214 0.029 Uiso 1 1 calc GR . . . .
N2 N 0.7034(2) 0.48148(7) 0.72689(17) 0.0161(3) Uani 1 1 d . . . . .
N1 N 1.0081(2) 0.69892(7) 0.82861(18) 0.0182(3) Uani 1 1 d . . . . .
C29 C 0.2308(3) 0.56960(7) 0.7016(2) 0.0142(4) Uani 1 1 d . . . . .
C10 C 0.6871(3) 0.48512(8) 0.8768(2) 0.0158(4) Uani 1 1 d . . . . .
H10 H 0.800717 0.506990 0.926471 0.019 Uiso 1 1 calc R . . . .
C22 C 0.2408(3) 0.47308(8) 0.37086(19) 0.0160(4) Uani 1 1 d . . . . .
C23 C 0.4602(3) 0.47149(8) 0.3389(2) 0.0184(4) Uani 1 1 d . . . . .
H23A H 0.540156 0.453985 0.416830 0.028 Uiso 1 1 calc GR . . . .
H23B H 0.506071 0.512945 0.322202 0.028 Uiso 1 1 calc GR . . . .
H23C H 0.474608 0.446512 0.257402 0.028 Uiso 1 1 calc GR . . . .
C6 C 0.6064(3) 0.60893(8) 0.96932(19) 0.0140(4) Uani 1 1 d . . . . .
C7 C 0.6236(3) 0.60960(9) 1.1225(2) 0.0197(4) Uani 1 1 d . . . . .
H7A H 0.727793 0.581136 1.156334 0.030 Uiso 1 1 calc GR . . . .
H7B H 0.496439 0.597386 1.156570 0.030 Uiso 1 1 calc GR . . . .
H7C H 0.657838 0.650713 1.154978 0.030 Uiso 1 1 calc GR . . . .
C4 C 0.9159(3) 0.66890(8) 0.9319(2) 0.0154(4) Uani 1 1 d . . . . .
C11 C 0.7460(3) 0.42671(8) 0.8134(2) 0.0164(4) Uani 1 1 d . . . . .
C9 C 0.4874(3) 0.50108(8) 0.92720(19) 0.0154(4) Uani 1 1 d . . . . .
H9A H 0.487047 0.490498 1.025388 0.018 Uiso 1 1 calc R . . . .
H9B H 0.382840 0.476697 0.876493 0.018 Uiso 1 1 calc R . . . .
C3 C 1.0170(3) 0.67350(9) 1.0573(2) 0.0200(4) Uani 1 1 d . . . . .
H3A H 0.975803 0.655615 1.138867 0.024 Uiso 1 1 calc R . . . .
C13 C 0.6033(3) 0.37448(8) 0.7824(2) 0.0163(4) Uani 1 1 d . . . . .
H13A H 0.464736 0.389410 0.782524 0.020 Uiso 1 1 calc R . . . .
H13B H 0.623401 0.343049 0.854414 0.020 Uiso 1 1 calc R . . . .
C21 C 0.1499(3) 0.40788(8) 0.38016(18) 0.0146(4) Uani 1 1 d . . . . .
C20 C 0.2158(3) 0.33960(9) 0.1922(2) 0.0203(4) Uani 1 1 d . . . . .
H20A H 0.071167 0.337290 0.173548 0.030 Uiso 1 1 calc GR . . . .
H20B H 0.276259 0.301291 0.165316 0.030 Uiso 1 1 calc GR . . . .
H20C H 0.268194 0.373181 0.139772 0.030 Uiso 1 1 calc GR . . . .
C12 C 0.9622(3) 0.40857(9) 0.8390(2) 0.0227(4) Uani 1 1 d . . . . .
H12A H 1.008659 0.390221 0.755899 0.034 Uiso 1 1 calc GR . . . .
H12B H 0.975689 0.379058 0.914042 0.034 Uiso 1 1 calc GR . . . .
H12C H 1.042280 0.444688 0.863482 0.034 Uiso 1 1 calc GR . . . .
C15 C 0.5090(3) 0.29063(9) 0.6057(2) 0.0213(4) Uani 1 1 d . . . . .
H15A H 0.533166 0.259992 0.679066 0.026 Uiso 1 1 calc R . . . .
H15B H 0.554706 0.272883 0.520575 0.026 Uiso 1 1 calc R . . . .
C5 C 0.7338(3) 0.63572(8) 0.88969(19) 0.0150(4) Uani 1 1 d . . . . .
H5A H 0.701897 0.632803 0.793854 0.018 Uiso 1 1 calc R . . . .
C18 C 0.2037(3) 0.29654(8) 0.43414(19) 0.0157(4) Uani 1 1 d . . . . .
H18 H 0.055079 0.295285 0.430287 0.019 Uiso 1 1 calc R . . . .
C19 C 0.2656(3) 0.35063(8) 0.3461(2) 0.0156(4) Uani 1 1 d . . . . .
H19 H 0.411504 0.358245 0.363634 0.019 Uiso 1 1 calc R . . . .
C16 C 0.2818(3) 0.30169(8) 0.5843(2) 0.0176(4) Uani 1 1 d . . . . .
H16 H 0.253712 0.343800 0.616275 0.021 Uiso 1 1 calc R . . . .
C27 C 0.4233(3) 0.59894(9) 0.4997(2) 0.0209(4) Uani 1 1 d . . . . .
H27A H 0.441003 0.639375 0.540916 0.031 Uiso 1 1 calc GR . . . .
H27B H 0.413212 0.602675 0.399749 0.031 Uiso 1 1 calc GR . . . .
H27C H 0.537579 0.573277 0.528679 0.031 Uiso 1 1 calc GR . . . .
C14 C 0.6363(3) 0.34643(9) 0.6429(2) 0.0198(4) Uani 1 1 d . . . . .
H14A H 0.608764 0.377802 0.571510 0.024 Uiso 1 1 calc R . . . .
H14B H 0.778122 0.334894 0.641666 0.024 Uiso 1 1 calc R . . . .
C24 C 0.1166(3) 0.50488(9) 0.2533(2) 0.0219(4) Uani 1 1 d . . . . .
H24A H 0.169812 0.545748 0.239726 0.033 Uiso 1 1 calc GR . . . .
H24B H -0.021992 0.507945 0.276504 0.033 Uiso 1 1 calc GR . . . .
H24C H 0.123018 0.481188 0.169060 0.033 Uiso 1 1 calc GR . . . .
C26 C 0.2328(3) 0.57001(8) 0.5462(2) 0.0166(4) Uani 1 1 d . . . . .
C28 C 0.0505(3) 0.60711(9) 0.4909(2) 0.0243(4) Uani 1 1 d . . . . .
H28A H -0.071220 0.587113 0.516649 0.036 Uiso 1 1 calc GR . . . .
H28B H 0.048540 0.609641 0.390906 0.036 Uiso 1 1 calc GR . . . .
H28C H 0.058028 0.648171 0.529811 0.036 Uiso 1 1 calc GR . . . .
C8 C 0.4391(3) 0.56941(8) 0.90823(19) 0.0145(4) Uani 1 1 d . . . . .
H8 H 0.314240 0.579116 0.952940 0.017 Uiso 1 1 calc R . . . .
C1 C 1.3058(3) 0.75996(11) 0.7873(3) 0.0353(5) Uani 1 1 d . . . . .
H1A H 1.353225 0.796686 0.836125 0.053 Uiso 1 1 calc GR . . . .
H1B H 1.231791 0.771491 0.701396 0.053 Uiso 1 1 calc GR . . . .
H1C H 1.419669 0.734590 0.767450 0.053 Uiso 1 1 calc GR . . . .
C25 C 0.2071(3) 0.50042(8) 0.51329(19) 0.0142(4) Uani 1 1 d . . . . .
H25 H 0.064776 0.491417 0.527729 0.017 Uiso 1 1 calc R . . . .
C17 C 0.1707(3) 0.25695(9) 0.6706(2) 0.0253(4) Uani 1 1 d . . . . .
H17A H 0.200555 0.215222 0.643447 0.038 Uiso 1 1 calc GR . . . .
H17B H 0.027307 0.264213 0.656170 0.038 Uiso 1 1 calc GR . . . .
H17C H 0.213129 0.262721 0.767558 0.038 Uiso 1 1 calc GR . . . .
C2 C 1.1726(3) 0.72505(8) 0.8743(2) 0.0219(4) Uani 1 1 d . . . . .
H2 H 0.813(4) 0.5003(11) 0.705(2) 0.016(5) Uiso 1 1 d . . . . .

loop_
_atom_site_aniso_label
_atom_site_aniso_U_11
_atom_site_aniso_U_22
_atom_site_aniso_U_33
_atom_site_aniso_U_23
_atom_site_aniso_U_13
_atom_site_aniso_U_12
S1 0.0178(2) 0.0233(2) 0.0291(3) -0.0049(2) -0.00411(17) -0.00387(18)
O1 0.0142(6) 0.0151(6) 0.0133(7) 0.0004(5) 0.0008(5) -0.0017(4)
O2 0.0132(6) 0.0179(6) 0.0225(8) -0.0019(5) 0.0033(5) -0.0003(5)
O4 0.0162(7) 0.0187(6) 0.0287(8) -0.0020(5) 0.0019(5) 0.0000(5)
O3 0.0148(6) 0.0148(6) 0.0150(7) 0.0035(5) -0.0011(5) 0.0010(5)
O5 0.0232(7) 0.0146(6) 0.0195(8) -0.0048(5) -0.0036(5) 0.0025(5)
N2 0.0146(7) 0.0161(7) 0.0180(9) 0.0027(6) 0.0034(6) -0.0007(6)
N1 0.0147(7) 0.0181(7) 0.0217(9) 0.0040(6) 0.0017(6) -0.0005(6)
C29 0.0141(8) 0.0079(7) 0.0206(10) -0.0009(6) 0.0009(7) 0.0019(6)
C10 0.0153(8) 0.0141(8) 0.0175(10) 0.0016(6) -0.0016(7) -0.0016(6)
C22 0.0179(9) 0.0150(8) 0.0149(10) 0.0032(7) -0.0002(7) 0.0009(7)
C23 0.0206(9) 0.0165(8) 0.0186(10) 0.0027(7) 0.0050(7) 0.0000(7)
C6 0.0150(8) 0.0110(7) 0.0161(10) -0.0010(6) 0.0011(7) 0.0018(6)
C7 0.0214(9) 0.0218(9) 0.0161(11) -0.0007(7) 0.0025(7) -0.0037(7)
C4 0.0163(9) 0.0114(8) 0.0187(10) -0.0006(7) 0.0026(7) 0.0018(6)
C11 0.0157(9) 0.0173(9) 0.0160(10) 0.0022(7) 0.0003(7) 0.0011(7)
C9 0.0177(9) 0.0139(8) 0.0145(10) 0.0010(7) 0.0020(7) -0.0033(7)
C3 0.0196(9) 0.0206(9) 0.0198(11) -0.0031(7) 0.0003(7) -0.0013(7)
C13 0.0174(9) 0.0146(9) 0.0165(10) 0.0019(7) -0.0010(7) 0.0009(7)
C21 0.0160(9) 0.0171(9) 0.0103(9) 0.0010(7) -0.0022(6) 0.0006(7)
C20 0.0244(10) 0.0205(9) 0.0162(11) -0.0002(7) 0.0020(7) 0.0027(7)
C12 0.0154(9) 0.0217(9) 0.0301(12) -0.0001(8) -0.0040(7) 0.0027(7)
C15 0.0247(10) 0.0178(9) 0.0207(11) -0.0035(7) -0.0044(8) 0.0059(7)
C5 0.0167(8) 0.0144(8) 0.0136(10) -0.0006(7) -0.0007(7) 0.0011(7)
C18 0.0160(8) 0.0141(8) 0.0167(10) -0.0010(7) -0.0002(7) 0.0015(7)
C19 0.0155(9) 0.0163(9) 0.0148(10) -0.0011(7) 0.0006(6) 0.0006(6)
C16 0.0230(9) 0.0124(8) 0.0172(10) -0.0006(7) 0.0007(7) 0.0023(7)
C27 0.0290(10) 0.0179(9) 0.0160(11) 0.0027(7) 0.0027(8) -0.0049(7)
C14 0.0180(9) 0.0217(9) 0.0196(11) -0.0015(7) -0.0002(7) 0.0023(7)
C24 0.0274(10) 0.0195(9) 0.0181(11) 0.0023(8) -0.0026(8) 0.0032(8)
C26 0.0172(9) 0.0128(9) 0.0191(11) 0.0011(7) -0.0025(7) 0.0015(6)
C28 0.0280(10) 0.0186(9) 0.0250(12) -0.0003(8) -0.0074(8) 0.0084(8)
C8 0.0156(8) 0.0162(9) 0.0122(10) 0.0000(7) 0.0033(7) -0.0021(6)
C1 0.0174(10) 0.0407(12) 0.0476(15) 0.0158(11) 0.0019(9) -0.0083(9)
C25 0.0146(8) 0.0129(8) 0.0150(10) 0.0019(7) -0.0004(7) 0.0009(6)
C17 0.0332(11) 0.0207(9) 0.0223(12) 0.0040(8) 0.0041(8) 0.0010(8)
C2 0.0146(9) 0.0171(10) 0.0339(13) 0.0023(8) 0.0016(7) 0.0004(7)

loop_
_atom_type_symbol
_atom_type_description
_atom_type_scat_dispersion_real
_atom_type_scat_dispersion_imag
_atom_type_scat_source
C C 0.0181 0.0091 'International Tables Vol C Tables 4.2.6.8 and 6.1.1.4'
H H 0.0000 0.0000 'International Tables Vol C Tables 4.2.6.8 and 6.1.1.4'
N N 0.0311 0.0180 'International Tables Vol C Tables 4.2.6.8 and 6.1.1.4'
O O 0.0492 0.0322 'International Tables Vol C Tables 4.2.6.8 and 6.1.1.4'
S S 0.3331 0.5567 'International Tables Vol C Tables 4.2.6.8 and 6.1.1.4'

loop_
_geom_angle_atom_site_label_1
_geom_angle_atom_site_label_2
_geom_angle_atom_site_label_3
_geom_angle
_geom_angle_site_symmetry_1
_geom_angle_site_symmetry_3
_geom_angle_publ_flag
C3 S1 C2 89.68(9) . . ?
C29 O1 C8 117.38(14) . . ?
C25 O3 H3 109.5 . . ?
C18 O5 H5 109.5 . . ?
C10 N2 C11 60.32(12) . . ?
C10 N2 H2 109.5(15) . . ?
C11 N2 H2 112.6(15) . . ?
C2 N1 C4 112.01(17) . . ?
O1 C29 C26 112.30(15) . . ?
O2 C29 O1 123.42(18) . . ?
O2 C29 C26 124.25(16) . . ?
N2 C10 H10 113.5 . . ?
N2 C10 C11 60.03(12) . . ?
N2 C10 C9 117.99(15) . . ?
C11 C10 H10 113.5 . . ?
C11 C10 C9 127.37(15) . . ?
C9 C10 H10 113.5 . . ?
C23 C22 C21 112.26(14) . . ?
C23 C22 C24 109.71(15) . . ?
C23 C22 C25 113.53(15) . . ?
C24 C22 C21 105.39(14) . . ?
C24 C22 C25 112.89(15) . . ?
C25 C22 C21 102.62(14) . . ?
C22 C23 H23A 109.5 . . ?
C22 C23 H23B 109.5 . . ?
C22 C23 H23C 109.5 . . ?
H23A C23 H23B 109.5 . . ?
H23A C23 H23C 109.5 . . ?
H23B C23 H23C 109.5 . . ?
C7 C6 C8 113.77(15) . . ?
C5 C6 C7 125.06(16) . . ?
C5 C6 C8 120.93(17) . . ?
C6 C7 H7A 109.5 . . ?
C6 C7 H7B 109.5 . . ?
C6 C7 H7C 109.5 . . ?
H7A C7 H7B 109.5 . . ?
H7A C7 H7C 109.5 . . ?
H7B C7 H7C 109.5 . . ?
N1 C4 C5 116.20(16) . . ?
C3 C4 N1 113.53(17) . . ?
C3 C4 C5 130.21(18) . . ?
N2 C11 C10 59.66(12) . . ?
N2 C11 C13 113.93(15) . . ?
N2 C11 C12 116.77(15) . . ?
C10 C11 C13 123.45(15) . . ?
C10 C11 C12 116.10(16) . . ?
C12 C11 C13 115.05(15) . . ?
C10 C9 H9A 109.2 . . ?
C10 C9 H9B 109.2 . . ?
C10 C9 C8 111.84(14) . . ?
H9A C9 H9B 107.9 . . ?
C8 C9 H9A 109.2 . . ?
C8 C9 H9B 109.2 . . ?
S1 C3 H3A 124.7 . . ?
C4 C3 S1 110.67(15) . . ?
C4 C3 H3A 124.7 . . ?
C11 C13 H13A 109.5 . . ?
C11 C13 H13B 109.5 . . ?
C11 C13 C14 110.65(15) . . ?
H13A C13 H13B 108.1 . . ?
C14 C13 H13A 109.5 . . ?
C14 C13 H13B 109.5 . . ?
O4 C21 C22 118.27(15) . . ?
O4 C21 C19 119.34(16) . . ?
C19 C21 C22 122.16(15) . . ?
H20A C20 H20B 109.5 . . ?
H20A C20 H20C 109.5 . . ?
H20B C20 H20C 109.5 . . ?
C19 C20 H20A 109.5 . . ?
C19 C20 H20B 109.5 . . ?
C19 C20 H20C 109.5 . . ?
C11 C12 H12A 109.5 . . ?
C11 C12 H12B 109.5 . . ?
C11 C12 H12C 109.5 . . ?
H12A C12 H12B 109.5 . . ?
H12A C12 H12C 109.5 . . ?
H12B C12 H12C 109.5 . . ?
H15A C15 H15B 107.4 . . ?
C16 C15 H15A 108.3 . . ?
C16 C15 H15B 108.3 . . ?
C14 C15 H15A 108.3 . . ?
C14 C15 H15B 108.3 . . ?
C14 C15 C16 116.06(15) . . ?
C6 C5 C4 128.04(17) . . ?
C6 C5 H5A 116.0 . . ?
C4 C5 H5A 116.0 . . ?
O5 C18 H18 108.2 . . ?
O5 C18 C19 111.08(15) . . ?
O5 C18 C16 108.09(14) . . ?
C19 C18 H18 108.2 . . ?
C16 C18 H18 108.2 . . ?
C16 C18 C19 113.08(15) . . ?
C21 C19 C20 105.37(15) . . ?
C21 C19 C18 110.37(15) . . ?
C21 C19 H19 109.6 . . ?
C20 C19 C18 112.15(15) . . ?
C20 C19 H19 109.6 . . ?
C18 C19 H19 109.6 . . ?
C15 C16 H16 108.1 . . ?
C18 C16 C15 112.69(16) . . ?
C18 C16 H16 108.1 . . ?
C17 C16 C15 110.09(16) . . ?
C17 C16 C18 109.67(16) . . ?
C17 C16 H16 108.1 . . ?
H27A C27 H27B 109.5 . . ?
H27A C27 H27C 109.5 . . ?
H27B C27 H27C 109.5 . . ?
C26 C27 H27A 109.5 . . ?
C26 C27 H27B 109.5 . . ?
C26 C27 H27C 109.5 . . ?
C13 C14 H14A 108.5 . . ?
C13 C14 H14B 108.5 . . ?
C15 C14 C13 114.90(16) . . ?
C15 C14 H14A 108.5 . . ?
C15 C14 H14B 108.5 . . ?
H14A C14 H14B 107.5 . . ?
C22 C24 H24A 109.5 . . ?
C22 C24 H24B 109.5 . . ?
C22 C24 H24C 109.5 . . ?
H24A C24 H24B 109.5 . . ?
H24A C24 H24C 109.5 . . ?
H24B C24 H24C 109.5 . . ?
C29 C26 C27 111.62(15) . . ?
C29 C26 C28 106.82(15) . . ?
C29 C26 C25 100.96(14) . . ?
C27 C26 C28 109.91(16) . . ?
C27 C26 C25 115.18(16) . . ?
C28 C26 C25 111.76(15) . . ?
C26 C28 H28A 109.5 . . ?
C26 C28 H28B 109.5 . . ?
C26 C28 H28C 109.5 . . ?
H28A C28 H28B 109.5 . . ?
H28A C28 H28C 109.5 . . ?
H28B C28 H28C 109.5 . . ?
O1 C8 C6 108.76(14) . . ?
O1 C8 C9 108.48(14) . . ?
O1 C8 H8 109.4 . . ?
C6 C8 C9 111.47(15) . . ?
C6 C8 H8 109.4 . . ?
C9 C8 H8 109.4 . . ?
H1A C1 H1B 109.5 . . ?
H1A C1 H1C 109.5 . . ?
H1B C1 H1C 109.5 . . ?
C2 C1 H1A 109.5 . . ?
C2 C1 H1B 109.5 . . ?
C2 C1 H1C 109.5 . . ?
O3 C25 C22 107.62(13) . . ?
O3 C25 C26 110.43(14) . . ?
O3 C25 H25 104.8 . . ?
C22 C25 C26 122.72(15) . . ?
C22 C25 H25 104.8 . . ?
C26 C25 H25 104.8 . . ?
C16 C17 H17A 109.5 . . ?
C16 C17 H17B 109.5 . . ?
C16 C17 H17C 109.5 . . ?
H17A C17 H17B 109.5 . . ?
H17A C17 H17C 109.5 . . ?
H17B C17 H17C 109.5 . . ?
N1 C2 S1 114.11(15) . . ?
N1 C2 C1 124.4(2) . . ?
C1 C2 S1 121.53(16) . . ?

loop_
_geom_bond_atom_site_label_1
_geom_bond_atom_site_label_2
_geom_bond_distance
_geom_bond_site_symmetry_2
_geom_bond_publ_flag
S1 C3 1.715(2) . ?
S1 C2 1.724(2) . ?
O1 C29 1.342(2) . ?
O1 C8 1.440(2) . ?
O2 C29 1.209(2) . ?
O4 C21 1.212(2) . ?
O3 H3 0.8400 . ?
O3 C25 1.423(2) . ?
O5 H5 0.8400 . ?
O5 C18 1.426(2) . ?
N2 C10 1.483(3) . ?
N2 C11 1.488(2) . ?
N2 H2 0.89(2) . ?
N1 C4 1.392(2) . ?
N1 C2 1.299(3) . ?
C29 C26 1.524(3) . ?
C10 H10 1.0000 . ?
C10 C11 1.493(3) . ?
C10 C9 1.509(3) . ?
C22 C23 1.535(2) . ?
C22 C21 1.564(2) . ?
C22 C24 1.541(3) . ?
C22 C25 1.551(3) . ?
C23 H23A 0.9800 . ?
C23 H23B 0.9800 . ?
C23 H23C 0.9800 . ?
C6 C7 1.497(3) . ?
C6 C5 1.338(3) . ?
C6 C8 1.512(2) . ?
C7 H7A 0.9800 . ?
C7 H7B 0.9800 . ?
C7 H7C 0.9800 . ?
C4 C3 1.365(3) . ?
C4 C5 1.462(2) . ?
C11 C13 1.514(2) . ?
C11 C12 1.514(2) . ?
C9 H9A 0.9900 . ?
C9 H9B 0.9900 . ?
C9 C8 1.545(2) . ?
C3 H3A 0.9500 . ?
C13 H13A 0.9900 . ?
C13 H13B 0.9900 . ?
C13 C14 1.531(3) . ?
C21 C19 1.530(2) . ?
C20 H20A 0.9800 . ?
C20 H20B 0.9800 . ?
C20 H20C 0.9800 . ?
C20 C19 1.540(3) . ?
C12 H12A 0.9800 . ?
C12 H12B 0.9800 . ?
C12 H12C 0.9800 . ?
C15 H15A 0.9900 . ?
C15 H15B 0.9900 . ?
C15 C16 1.550(3) . ?
C15 C14 1.526(3) . ?
C5 H5A 0.9500 . ?
C18 H18 1.0000 . ?
C18 C19 1.544(2) . ?
C18 C16 1.530(3) . ?
C19 H19 1.0000 . ?
C16 H16 1.0000 . ?
C16 C17 1.529(3) . ?
C27 H27A 0.9800 . ?
C27 H27B 0.9800 . ?
C27 H27C 0.9800 . ?
C27 C26 1.532(3) . ?
C14 H14A 0.9900 . ?
C14 H14B 0.9900 . ?
C24 H24A 0.9800 . ?
C24 H24B 0.9800 . ?
C24 H24C 0.9800 . ?
C26 C28 1.540(2) . ?
C26 C25 1.570(2) . ?
C28 H28A 0.9800 . ?
C28 H28B 0.9800 . ?
C28 H28C 0.9800 . ?
C8 H8 1.0000 . ?
C1 H1A 0.9800 . ?
C1 H1B 0.9800 . ?
C1 H1C 0.9800 . ?
C1 C2 1.494(3) . ?
C25 H25 1.0000 . ?
C17 H17A 0.9800 . ?
C17 H17B 0.9800 . ?
C17 H17C 0.9800 . ?
